data_4341110
loop_
_publ_author_name
'Gennari, Marcello'
'Givaja, Gonzalo'
'Castillo, Oscar'
'Hermosilla, Laura'
'G\'omez-Garc\'ia, Carlos J'
'Duboc, Carole'
'Lled\'os, Agust\'i'
'Mas-Ballest\'e, Ruben'
'Zamora, Felix'

_publ_contact_author
;
 Ruben Mas-Balleste, Departamento de Quimica Inorganica. 
 Universidad Autonoma de Madrid, E-28049 Madrid, Spain
;
_publ_section_title
;
 On the Road to MM'X Polymers: Redox Properties of Heterometallic
 Ni&#x00B7;&#x00B7;&#x00B7;Pt Paddlewheel Complexes.
;
_journal_issue 19
_journal_name_full 'Inorganic chemistry'
_journal_page_first 10553
_journal_page_last 10562
_journal_paper_doi 10.1021/ic501659x
_journal_volume 53
_journal_year 2014
_chemical_formula_iupac (C36H30N1P2)[NiPd(mu-C7H5OS)4Cl].(CH2Cl2).1/2(H2O)
_chemical_formula_moiety 'C36 H30 N1 P2, C28 H20 Cl Ni O4 Pt S4, C1 H2 Cl2, 0.5(H2 O)'
_chemical_formula_sum 'C65 H53 Cl3 N Ni O4.5 P2 Pt S4'
_chemical_formula_weight 1470.41
_chemical_name_systematic
;
bis(triphenylphosphoranyl)iminium tetrakis(mu-thiobenzoato-1kS:2kO)(chlorido-1kCl)
nickelplatinum - dichloromethane - water (1/1/0.5)
;
_space_group_IT_number 2
_symmetry_cell_setting triclinic
_symmetry_space_group_name_Hall '-P 1'
_symmetry_space_group_name_H-M 'P -1'
_atom_sites_solution_hydrogens geom
_atom_sites_solution_primary direct
_atom_sites_solution_secondary difmap
_audit_creation_method SHELXL-97
_cell_angle_alpha 93.7830(10)
_cell_angle_beta 104.6330(10)
_cell_angle_gamma 106.1440(10)
_cell_formula_units_Z 2
_cell_length_a 13.6987(3)
_cell_length_b 15.2734(3)
_cell_length_c 16.4063(4)
_cell_measurement_reflns_used 47332
_cell_measurement_temperature 296(2)
_cell_measurement_theta_max 25.38
_cell_measurement_theta_min 1.30
_cell_volume 3155.85(12)
_computing_cell_refinement 'Bruker SMART'
_computing_data_collection 'Bruker SMART'
_computing_data_reduction 'Bruker SAINT'
_computing_molecular_graphics 'Bruker SHELXTL'
_computing_publication_material 'Bruker SHELXTL'
_computing_structure_refinement 'SHELXL-97 (Sheldrick, 1997)'
_computing_structure_solution 'SHELXS-97 (Sheldrick, 1990)'
_diffrn_ambient_temperature 296(2)
_diffrn_measured_fraction_theta_full 0.994
_diffrn_measured_fraction_theta_max 0.994
_diffrn_measurement_device_type 'CCD area detector'
_diffrn_measurement_method 'phi and omega scans'
_diffrn_radiation_monochromator graphite
_diffrn_radiation_source 'fine-focus sealed tube'
_diffrn_radiation_type MoK\a
_diffrn_radiation_wavelength 0.71073
_diffrn_reflns_av_R_equivalents 0.0462
_diffrn_reflns_av_sigmaI/netI 0.0482
_diffrn_reflns_limit_h_max 16
_diffrn_reflns_limit_h_min -16
_diffrn_reflns_limit_k_max 18
_diffrn_reflns_limit_k_min -18
_diffrn_reflns_limit_l_max 19
_diffrn_reflns_limit_l_min -19
_diffrn_reflns_number 47332
_diffrn_reflns_theta_full 25.38
_diffrn_reflns_theta_max 25.38
_diffrn_reflns_theta_min 1.30
_diffrn_standards_decay_% 0
_diffrn_standards_interval_count 0
_diffrn_standards_interval_time 0
_diffrn_standards_number 0
_exptl_absorpt_coefficient_mu 2.871
_exptl_absorpt_correction_T_max 0.6115
_exptl_absorpt_correction_T_min 0.5112
_exptl_absorpt_correction_type multi-scan
_exptl_absorpt_process_details
;
Bruker (2008). SADABS, APEX2 and SAINT. 
Bruker AXS Inc., Madison, Wisconsin, USA.
;
_exptl_crystal_colour brown
_exptl_crystal_density_diffrn 1.547
_exptl_crystal_density_method 'not measured'
_exptl_crystal_description prism
_exptl_crystal_F_000 1474
_exptl_crystal_size_max 0.27
_exptl_crystal_size_mid 0.25
_exptl_crystal_size_min 0.19
_refine_diff_density_max 2.050
_refine_diff_density_min -1.220
_refine_diff_density_rms 0.217
_refine_ls_extinction_method none
_refine_ls_goodness_of_fit_ref 1.073
_refine_ls_hydrogen_treatment constr
_refine_ls_matrix_type full
_refine_ls_number_parameters 731
_refine_ls_number_reflns 11524
_refine_ls_number_restraints 7
_refine_ls_restrained_S_all 1.073
_refine_ls_R_factor_all 0.0773
_refine_ls_R_factor_gt 0.0452
_refine_ls_shift/su_max 0.001
_refine_ls_shift/su_mean 0.000
_refine_ls_structure_factor_coef Fsqd
_refine_ls_weighting_details 'calc w=1/[\s^2^(Fo^2^)+(0.0859P)^2^+0.5238P] where P=(Fo^2^+2Fc^2^)/3'
_refine_ls_weighting_scheme calc
_refine_ls_wR_factor_gt 0.1225
_refine_ls_wR_factor_ref 0.1511
_reflns_number_gt 8085
_reflns_number_total 11524
_reflns_threshold_expression >2sigma(I)
_cod_data_source_file ic501659x_si_002.cif
_cod_data_source_block compound-1
_cod_depositor_comments 'Adding full bibliography for 4341110--4341111.cif.'
_cod_database_code 4341110

loop_
_symmetry_equiv_pos_as_xyz
'x, y, z'
'-x, -y, -z'

loop_
_atom_site_label
_atom_site_type_symbol
_atom_site_fract_x
_atom_site_fract_y
_atom_site_fract_z
_atom_site_U_iso_or_equiv
_atom_site_adp_type
_atom_site_occupancy
_atom_site_symmetry_multiplicity
_atom_site_calc_flag
_atom_site_refinement_flags
_atom_site_disorder_assembly
_atom_site_disorder_group
Pt1 Pt 0.36372(2) 0.454510(18) 0.421010(15) 0.06272(13) Uani 1 1 d . . .
S1 S 0.21002(16) 0.40738(14) 0.46398(11) 0.0727(5) Uani 1 1 d . . .
S2 S 0.35407(16) 0.30123(14) 0.39149(12) 0.0760(5) Uani 1 1 d . . .
S3 S 0.51664(15) 0.50418(16) 0.37803(12) 0.0799(6) Uani 1 1 d . . .
S4 S 0.37464(17) 0.60770(13) 0.45367(11) 0.0772(5) Uani 1 1 d . . .
Ni1 Ni 0.25003(6) 0.44950(5) 0.26710(4) 0.04437(19) Uani 1 1 d . . .
Cl1 Cl 0.14927(11) 0.44838(9) 0.12955(9) 0.0493(3) Uani 1 1 d . . .
O1 O 0.1285(3) 0.4548(3) 0.3168(3) 0.0619(11) Uani 1 1 d . . .
O2 O 0.1993(3) 0.3081(3) 0.2608(3) 0.0586(11) Uani 1 1 d . . .
O3 O 0.3794(3) 0.4451(3) 0.2268(2) 0.0536(10) Uani 1 1 d . . .
O4 O 0.3075(3) 0.5917(3) 0.2868(3) 0.0570(10) Uani 1 1 d . . .
P1 P 0.34852(12) 0.15512(9) 0.85019(10) 0.0429(3) Uani 1 1 d . . .
P2 P 0.30066(12) -0.05045(9) 0.80713(10) 0.0457(4) Uani 1 1 d . . .
C1 C 0.1142(5) 0.4262(4) 0.3836(4) 0.0570(16) Uani 1 1 d . . .
C2 C 0.0047(6) 0.4057(4) 0.3935(5) 0.0635(17) Uani 1 1 d . . .
C3 C -0.0205(8) 0.3793(7) 0.4661(6) 0.104(3) Uani 1 1 d . . .
H3 H 0.0320 0.3731 0.5120 0.125 Uiso 1 1 calc R . .
C4 C -0.1237(10) 0.3617(9) 0.4714(8) 0.132(4) Uani 1 1 d . . .
H4 H -0.1402 0.3433 0.5205 0.158 Uiso 1 1 calc R . .
C5 C -0.2003(9) 0.3712(6) 0.4051(8) 0.113(4) Uani 1 1 d . . .
H5 H -0.2690 0.3607 0.4090 0.136 Uiso 1 1 calc R . .
C6 C -0.1764(7) 0.3961(5) 0.3332(7) 0.095(3) Uani 1 1 d . . .
H6 H -0.2295 0.4010 0.2872 0.115 Uiso 1 1 calc R . .
C7 C -0.0751(6) 0.4141(5) 0.3271(6) 0.077(2) Uani 1 1 d . . .
H7 H -0.0600 0.4322 0.2775 0.092 Uiso 1 1 calc R . .
C8 C 0.2436(5) 0.2589(4) 0.3059(4) 0.0552(15) Uani 1 1 d . . .
C9 C 0.1973(6) 0.1563(4) 0.2832(4) 0.0611(17) Uani 1 1 d . . .
C10 C 0.2294(8) 0.0951(5) 0.3336(6) 0.100(3) Uani 1 1 d . . .
H10 H 0.2821 0.1166 0.3851 0.120 Uiso 1 1 calc R . .
C11 C 0.1825(11) 0.0009(7) 0.3072(8) 0.125(4) Uani 1 1 d . . .
H11 H 0.2040 -0.0402 0.3415 0.151 Uiso 1 1 calc R . .
C12 C 0.1066(9) -0.0316(6) 0.2331(8) 0.113(3) Uani 1 1 d . . .
H12 H 0.0768 -0.0948 0.2154 0.135 Uiso 1 1 calc R . .
C13 C 0.0743(8) 0.0284(6) 0.1845(7) 0.112(3) Uani 1 1 d . . .
H13 H 0.0207 0.0062 0.1336 0.135 Uiso 1 1 calc R . .
C14 C 0.1190(6) 0.1215(5) 0.2087(5) 0.081(2) Uani 1 1 d . . .
H14 H 0.0958 0.1617 0.1739 0.097 Uiso 1 1 calc R . .
C15 C 0.4737(5) 0.4768(4) 0.2685(4) 0.0523(15) Uani 1 1 d . . .
C16 C 0.5561(5) 0.4930(4) 0.2233(4) 0.0513(14) Uani 1 1 d . . .
C17 C 0.6613(6) 0.5450(5) 0.2602(5) 0.077(2) Uani 1 1 d . . .
H17 H 0.6825 0.5723 0.3168 0.092 Uiso 1 1 calc R . .
C18 C 0.7345(6) 0.5570(6) 0.2149(7) 0.095(3) Uani 1 1 d . . .
H18 H 0.8048 0.5911 0.2412 0.113 Uiso 1 1 calc R . .
C19 C 0.7044(8) 0.5190(6) 0.1317(7) 0.095(3) Uani 1 1 d . . .
H19 H 0.7542 0.5263 0.1012 0.114 Uiso 1 1 calc R . .
C20 C 0.6021(8) 0.4708(6) 0.0936(6) 0.096(3) Uani 1 1 d . . .
H20 H 0.5817 0.4458 0.0364 0.115 Uiso 1 1 calc R . .
C21 C 0.5275(6) 0.4580(5) 0.1376(5) 0.074(2) Uani 1 1 d . . .
H21 H 0.4572 0.4256 0.1096 0.088 Uiso 1 1 calc R . .
C22 C 0.3485(5) 0.6436(4) 0.3556(4) 0.0578(16) Uani 1 1 d . . .
C23 C 0.3757(6) 0.7445(4) 0.3549(5) 0.0665(18) Uani 1 1 d . . .
C24 C 0.4382(8) 0.8081(6) 0.4241(6) 0.110(3) Uani 1 1 d . . .
H24 H 0.4617 0.7885 0.4759 0.132 Uiso 1 1 calc R . .
C25 C 0.4670(12) 0.9008(7) 0.4183(9) 0.154(5) Uani 1 1 d . . .
H25 H 0.5125 0.9423 0.4656 0.185 Uiso 1 1 calc R . .
C26 C 0.4306(10) 0.9334(7) 0.3448(10) 0.134(4) Uani 1 1 d . . .
H26 H 0.4491 0.9963 0.3425 0.160 Uiso 1 1 calc R . .
C27 C 0.3651(8) 0.8704(6) 0.2731(7) 0.104(3) Uani 1 1 d . . .
H27 H 0.3392 0.8910 0.2225 0.125 Uiso 1 1 calc R . .
C28 C 0.3383(6) 0.7747(5) 0.2782(6) 0.085(2) Uani 1 1 d . . .
H28 H 0.2959 0.7323 0.2305 0.102 Uiso 1 1 calc R . .
C29 C 0.4833(4) 0.2286(3) 0.8893(4) 0.0446(13) Uani 1 1 d . . .
C30 C 0.5481(5) 0.2086(4) 0.9593(4) 0.0612(17) Uani 1 1 d . . .
H30 H 0.5232 0.1570 0.9841 0.073 Uiso 1 1 calc R . .
C31 C 0.6513(5) 0.2664(5) 0.9927(5) 0.076(2) Uani 1 1 d . . .
H31 H 0.6955 0.2533 1.0403 0.092 Uiso 1 1 calc R . .
C32 C 0.6887(5) 0.3420(4) 0.9570(5) 0.0658(18) Uani 1 1 d . . .
H32 H 0.7585 0.3793 0.9793 0.079 Uiso 1 1 calc R . .
C33 C 0.6234(5) 0.3631(4) 0.8879(4) 0.0621(17) Uani 1 1 d . . .
H33 H 0.6482 0.4155 0.8642 0.075 Uiso 1 1 calc R . .
C34 C 0.5207(5) 0.3062(4) 0.8540(4) 0.0525(15) Uani 1 1 d . . .
H34 H 0.4764 0.3201 0.8070 0.063 Uiso 1 1 calc R . .
C35 C 0.2801(4) 0.1898(4) 0.9201(4) 0.0465(13) Uani 1 1 d . . .
C36 C 0.3097(5) 0.2799(4) 0.9584(5) 0.0673(19) Uani 1 1 d . . .
H36 H 0.3659 0.3236 0.9479 0.081 Uiso 1 1 calc R . .
C37 C 0.2561(6) 0.3061(5) 1.0130(5) 0.075(2) Uani 1 1 d . . .
H37 H 0.2771 0.3672 1.0384 0.090 Uiso 1 1 calc R . .
C38 C 0.1752(5) 0.2450(5) 1.0290(4) 0.0694(19) Uani 1 1 d . . .
H38 H 0.1399 0.2630 1.0654 0.083 Uiso 1 1 calc R . .
C39 C 0.1446(6) 0.1550(5) 0.9914(6) 0.091(3) Uani 1 1 d . . .
H39 H 0.0887 0.1120 1.0031 0.110 Uiso 1 1 calc R . .
C40 C 0.1958(5) 0.1272(5) 0.9361(5) 0.072(2) Uani 1 1 d . . .
H40 H 0.1731 0.0663 0.9099 0.087 Uiso 1 1 calc R . .
C41 C 0.2920(5) 0.1781(4) 0.7457(4) 0.0500(14) Uani 1 1 d . . .
C42 C 0.1968(6) 0.1984(5) 0.7251(5) 0.0695(19) Uani 1 1 d . . .
H42 H 0.1616 0.2016 0.7663 0.083 Uiso 1 1 calc R . .
C43 C 0.1540(7) 0.2138(6) 0.6431(6) 0.091(3) Uani 1 1 d . . .
H43 H 0.0907 0.2281 0.6299 0.110 Uiso 1 1 calc R . .
C44 C 0.2036(9) 0.2083(6) 0.5821(6) 0.099(3) Uani 1 1 d . . .
H44 H 0.1744 0.2186 0.5273 0.118 Uiso 1 1 calc R . .
C45 C 0.2973(7) 0.1874(6) 0.6017(5) 0.088(2) Uani 1 1 d . . .
H45 H 0.3316 0.1837 0.5599 0.106 Uiso 1 1 calc R . .
C46 C 0.3405(6) 0.1721(5) 0.6820(4) 0.0707(19) Uani 1 1 d . . .
H46 H 0.4037 0.1574 0.6941 0.085 Uiso 1 1 calc R . .
C47 C 0.2121(5) -0.1208(4) 0.8590(4) 0.0506(14) Uani 1 1 d . . .
C48 C 0.2253(6) -0.0952(5) 0.9442(5) 0.0685(18) Uani 1 1 d . . .
H48 H 0.2770 -0.0412 0.9736 0.082 Uiso 1 1 calc R . .
C49 C 0.1606(7) -0.1508(5) 0.9861(5) 0.082(2) Uani 1 1 d . . .
H49 H 0.1667 -0.1327 1.0428 0.098 Uiso 1 1 calc R . .
C50 C 0.0881(6) -0.2321(6) 0.9430(7) 0.087(3) Uani 1 1 d . . .
H50 H 0.0475 -0.2708 0.9716 0.105 Uiso 1 1 calc R . .
C51 C 0.0745(6) -0.2570(5) 0.8589(6) 0.078(2) Uani 1 1 d . . .
H51 H 0.0231 -0.3114 0.8300 0.093 Uiso 1 1 calc R . .
C52 C 0.1360(5) -0.2025(4) 0.8165(5) 0.0643(17) Uani 1 1 d . . .
H52 H 0.1268 -0.2203 0.7590 0.077 Uiso 1 1 calc R . .
C53 C 0.4083(5) -0.0987(4) 0.8137(4) 0.0522(15) Uani 1 1 d . . .
C54 C 0.3876(6) -0.1901(5) 0.7845(6) 0.090(3) Uani 1 1 d . . .
H54 H 0.3177 -0.2272 0.7625 0.109 Uiso 1 1 calc R . .
C55 C 0.4689(8) -0.2283(6) 0.7871(7) 0.113(3) Uani 1 1 d . . .
H55 H 0.4533 -0.2901 0.7661 0.136 Uiso 1 1 calc R . .
C56 C 0.5710(7) -0.1753(6) 0.8204(6) 0.093(3) Uani 1 1 d . . .
H56 H 0.6258 -0.2005 0.8220 0.111 Uiso 1 1 calc R . .
C57 C 0.5928(6) -0.0855(6) 0.8512(6) 0.092(3) Uani 1 1 d . . .
H57 H 0.6628 -0.0496 0.8753 0.111 Uiso 1 1 calc R . .
C58 C 0.5114(5) -0.0459(5) 0.8471(5) 0.0674(18) Uani 1 1 d . . .
H58 H 0.5275 0.0163 0.8671 0.081 Uiso 1 1 calc R . .
C59 C 0.2280(5) -0.0652(4) 0.6969(4) 0.0554(15) Uani 1 1 d . . .
C60 C 0.2725(7) -0.0815(6) 0.6330(5) 0.092(2) Uani 1 1 d . . .
H60 H 0.3405 -0.0869 0.6466 0.111 Uiso 1 1 calc R . .
C61 C 0.2157(10) -0.0898(8) 0.5490(6) 0.120(3) Uani 1 1 d . . .
H61 H 0.2462 -0.1010 0.5063 0.144 Uiso 1 1 calc R . .
C62 C 0.1163(12) -0.0819(8) 0.5271(7) 0.131(4) Uani 1 1 d . . .
H62 H 0.0787 -0.0882 0.4702 0.157 Uiso 1 1 calc R . .
C63 C 0.0729(8) -0.0646(7) 0.5899(7) 0.108(3) Uani 1 1 d . . .
H63 H 0.0057 -0.0576 0.5758 0.129 Uiso 1 1 calc R . .
C64 C 0.1279(6) -0.0574(5) 0.6753(5) 0.081(2) Uani 1 1 d . . .
H64 H 0.0965 -0.0472 0.7177 0.097 Uiso 1 1 calc R . .
N1 N 0.3455(4) 0.0511(3) 0.8545(3) 0.0514(12) Uani 1 1 d . . .
C65A C 0.053(2) 0.6324(14) 0.2177(6) 0.084(9) Uiso 0.50 1 d PD A 2
H65A H -0.0054 0.5755 0.2015 0.101 Uiso 0.50 1 calc PR A 2
H65B H 0.1167 0.6181 0.2148 0.101 Uiso 0.50 1 calc PR A 2
Cl3A Cl 0.0680(6) 0.6785(5) 0.3204(5) 0.138(2) Uiso 0.50 1 d PD A 2
Cl2A Cl 0.0283(7) 0.7080(6) 0.1473(5) 0.169(3) Uiso 0.50 1 d PD A 2
O1W O 0.9260(10) 0.4861(9) 1.0624(9) 0.115(4) Uiso 0.50 1 d P B 2
C65B C 0.060(3) 0.6233(17) 0.2105(8) 0.126(15) Uiso 0.50 1 d PD C 3
H65C H 0.0343 0.5627 0.2260 0.151 Uiso 0.50 1 calc PR C 3
H65D H 0.1313 0.6315 0.2062 0.151 Uiso 0.50 1 calc PR C 3
Cl2B Cl -0.0204(10) 0.6297(9) 0.1130(7) 0.247(5) Uiso 0.50 1 d PD C 3
Cl3B Cl 0.0637(9) 0.7059(7) 0.2890(6) 0.193(4) Uiso 0.50 1 d PD C 3

loop_
_atom_site_aniso_label
_atom_site_aniso_U_11
_atom_site_aniso_U_22
_atom_site_aniso_U_33
_atom_site_aniso_U_23
_atom_site_aniso_U_13
_atom_site_aniso_U_12
Pt1 0.0649(2) 0.0786(2) 0.03458(16) 0.00710(12) 0.00393(12) 0.01547(14)
S1 0.0841(13) 0.0905(12) 0.0462(10) 0.0207(9) 0.0230(9) 0.0243(10)
S2 0.0818(13) 0.0859(12) 0.0551(11) 0.0148(9) -0.0006(9) 0.0341(10)
S3 0.0539(11) 0.1171(15) 0.0463(10) 0.0041(10) -0.0038(8) 0.0087(10)
S4 0.0908(14) 0.0799(12) 0.0455(10) -0.0062(9) 0.0136(9) 0.0105(10)
Ni1 0.0439(4) 0.0496(4) 0.0354(4) 0.0069(3) 0.0086(3) 0.0098(3)
Cl1 0.0452(8) 0.0520(7) 0.0427(8) 0.0091(6) 0.0055(6) 0.0078(6)
O1 0.065(3) 0.077(3) 0.049(3) 0.018(2) 0.024(2) 0.021(2)
O2 0.064(3) 0.050(2) 0.054(3) 0.012(2) 0.006(2) 0.012(2)
O3 0.048(3) 0.066(2) 0.041(2) -0.0018(19) 0.007(2) 0.017(2)
O4 0.064(3) 0.053(2) 0.045(2) 0.0016(19) 0.013(2) 0.007(2)
P1 0.0439(8) 0.0380(7) 0.0468(9) 0.0065(6) 0.0140(7) 0.0113(6)
P2 0.0462(9) 0.0378(7) 0.0517(9) 0.0082(6) 0.0146(7) 0.0095(6)
C1 0.072(4) 0.051(3) 0.051(4) 0.008(3) 0.027(3) 0.016(3)
C2 0.069(5) 0.060(4) 0.065(5) 0.001(3) 0.038(4) 0.009(3)
C3 0.095(7) 0.129(7) 0.081(6) 0.017(5) 0.039(5) 0.009(6)
C4 0.119(9) 0.183(12) 0.095(8) 0.026(8) 0.071(8) 0.011(8)
C5 0.100(8) 0.097(6) 0.145(10) -0.019(7) 0.081(8) 0.003(6)
C6 0.070(6) 0.077(5) 0.142(9) 0.007(5) 0.041(6) 0.018(4)
C7 0.075(5) 0.063(4) 0.099(6) 0.009(4) 0.043(5) 0.016(4)
C8 0.062(4) 0.065(4) 0.047(4) 0.015(3) 0.022(3) 0.024(3)
C9 0.070(5) 0.063(4) 0.062(4) 0.022(3) 0.032(4) 0.024(3)
C10 0.138(8) 0.067(5) 0.096(7) 0.028(4) 0.016(6) 0.045(5)
C11 0.200(13) 0.090(7) 0.134(10) 0.061(7) 0.075(10) 0.086(8)
C12 0.137(10) 0.064(5) 0.145(10) 0.026(6) 0.056(8) 0.026(6)
C13 0.094(7) 0.075(6) 0.141(9) 0.004(6) 0.012(6) 0.005(5)
C14 0.071(5) 0.061(4) 0.094(6) 0.016(4) 0.007(4) 0.009(4)
C15 0.044(4) 0.055(3) 0.051(4) 0.003(3) 0.004(3) 0.014(3)
C16 0.047(4) 0.048(3) 0.059(4) 0.006(3) 0.012(3) 0.018(3)
C17 0.055(5) 0.080(5) 0.084(6) -0.003(4) 0.015(4) 0.011(4)
C18 0.056(5) 0.093(6) 0.136(9) 0.013(6) 0.037(6) 0.017(4)
C19 0.090(7) 0.106(6) 0.119(8) 0.031(6) 0.064(6) 0.042(6)
C20 0.090(7) 0.109(6) 0.097(7) 0.000(5) 0.039(6) 0.035(6)
C21 0.059(4) 0.091(5) 0.069(5) -0.002(4) 0.019(4) 0.022(4)
C22 0.055(4) 0.061(4) 0.051(4) -0.004(3) 0.020(3) 0.006(3)
C23 0.073(5) 0.059(4) 0.065(5) -0.004(3) 0.029(4) 0.011(3)
C24 0.132(8) 0.090(6) 0.082(6) -0.031(5) 0.019(6) 0.011(6)
C25 0.206(14) 0.067(7) 0.156(12) -0.045(7) 0.058(11) -0.003(7)
C26 0.161(11) 0.057(6) 0.190(14) -0.001(7) 0.077(11) 0.024(6)
C27 0.114(7) 0.064(5) 0.148(9) 0.030(6) 0.049(7) 0.035(5)
C28 0.073(5) 0.055(4) 0.129(8) -0.002(4) 0.043(5) 0.013(4)
C29 0.046(3) 0.037(3) 0.054(4) 0.008(2) 0.021(3) 0.012(3)
C30 0.060(4) 0.050(3) 0.070(4) 0.025(3) 0.011(3) 0.015(3)
C31 0.049(4) 0.071(4) 0.090(6) 0.009(4) -0.014(4) 0.019(4)
C32 0.045(4) 0.058(4) 0.088(5) -0.001(4) 0.023(4) 0.004(3)
C33 0.064(4) 0.053(4) 0.063(4) 0.007(3) 0.030(4) -0.001(3)
C34 0.055(4) 0.048(3) 0.052(4) 0.009(3) 0.015(3) 0.010(3)
C35 0.040(3) 0.048(3) 0.050(3) 0.002(3) 0.013(3) 0.011(3)
C36 0.052(4) 0.053(4) 0.092(5) -0.009(3) 0.036(4) -0.002(3)
C37 0.065(5) 0.058(4) 0.092(6) -0.020(4) 0.032(4) 0.004(4)
C38 0.060(4) 0.080(5) 0.071(5) -0.010(4) 0.031(4) 0.019(4)
C39 0.077(5) 0.077(5) 0.125(8) -0.005(5) 0.066(5) 0.001(4)
C40 0.062(4) 0.058(4) 0.094(6) -0.005(4) 0.039(4) 0.003(3)
C41 0.051(4) 0.036(3) 0.057(4) 0.009(3) 0.009(3) 0.009(3)
C42 0.070(5) 0.078(4) 0.061(5) 0.011(4) 0.011(4) 0.031(4)
C43 0.095(6) 0.095(6) 0.075(6) 0.009(5) -0.014(5) 0.050(5)
C44 0.131(8) 0.079(5) 0.063(6) 0.011(4) -0.009(6) 0.029(5)
C45 0.098(6) 0.105(6) 0.064(5) 0.020(4) 0.026(5) 0.030(5)
C46 0.083(5) 0.079(5) 0.052(4) 0.015(3) 0.020(4) 0.025(4)
C47 0.045(3) 0.048(3) 0.065(4) 0.021(3) 0.021(3) 0.016(3)
C48 0.069(5) 0.059(4) 0.080(5) 0.020(4) 0.030(4) 0.014(3)
C49 0.092(6) 0.085(5) 0.086(6) 0.034(5) 0.047(5) 0.031(5)
C50 0.062(5) 0.081(5) 0.142(9) 0.059(6) 0.049(6) 0.029(4)
C51 0.053(4) 0.067(4) 0.109(7) 0.024(5) 0.020(5) 0.012(4)
C52 0.049(4) 0.053(4) 0.087(5) 0.021(3) 0.020(4) 0.006(3)
C53 0.057(4) 0.052(3) 0.053(4) 0.014(3) 0.021(3) 0.017(3)
C54 0.061(5) 0.053(4) 0.149(8) -0.004(4) 0.020(5) 0.016(4)
C55 0.085(7) 0.075(5) 0.189(11) 0.005(6) 0.040(7) 0.039(5)
C56 0.087(6) 0.100(6) 0.120(7) 0.030(5) 0.045(6) 0.056(5)
C57 0.058(5) 0.108(7) 0.106(7) -0.002(5) 0.016(4) 0.029(5)
C58 0.056(4) 0.056(4) 0.086(5) -0.001(3) 0.022(4) 0.012(3)
C59 0.059(4) 0.044(3) 0.054(4) 0.003(3) 0.010(3) 0.008(3)
C60 0.091(6) 0.110(6) 0.061(5) -0.008(4) 0.012(5) 0.021(5)
C61 0.125(9) 0.156(9) 0.067(6) -0.005(6) 0.019(6) 0.034(8)
C62 0.159(12) 0.131(9) 0.067(7) 0.005(6) -0.013(7) 0.032(8)
C63 0.081(6) 0.113(7) 0.106(8) 0.016(6) -0.015(6) 0.030(5)
C64 0.078(5) 0.083(5) 0.075(5) 0.008(4) 0.004(4) 0.030(4)
N1 0.059(3) 0.036(2) 0.055(3) 0.008(2) 0.015(2) 0.008(2)

loop_
_atom_type_symbol
_atom_type_description
_atom_type_scat_dispersion_real
_atom_type_scat_dispersion_imag
_atom_type_scat_source
C C 0.0033 0.0016 'International Tables Vol C Tables 4.2.6.8 and 6.1.1.4'
H H 0.0000 0.0000 'International Tables Vol C Tables 4.2.6.8 and 6.1.1.4'
N N 0.0061 0.0033 'International Tables Vol C Tables 4.2.6.8 and 6.1.1.4'
O O 0.0106 0.0060 'International Tables Vol C Tables 4.2.6.8 and 6.1.1.4'
P P 0.1023 0.0942 'International Tables Vol C Tables 4.2.6.8 and 6.1.1.4'
S S 0.1246 0.1234 'International Tables Vol C Tables 4.2.6.8 and 6.1.1.4'
Cl Cl 0.1484 0.1585 'International Tables Vol C Tables 4.2.6.8 and 6.1.1.4'
Ni Ni 0.3393 1.1124 'International Tables Vol C Tables 4.2.6.8 and 6.1.1.4'
Pt Pt -1.7033 8.3905 'International Tables Vol C Tables 4.2.6.8 and 6.1.1.4'

loop_
_geom_angle_atom_site_label_1
_geom_angle_atom_site_label_2
_geom_angle_atom_site_label_3
_geom_angle
S2 Pt1 S4 178.76(6)
S2 Pt1 S3 91.83(8)
S4 Pt1 S3 88.50(8)
S2 Pt1 S1 89.18(7)
S4 Pt1 S1 90.50(7)
S3 Pt1 S1 178.95(7)
S2 Pt1 Ni1 90.72(5)
S4 Pt1 Ni1 90.48(5)
S3 Pt1 Ni1 89.86(5)
S1 Pt1 Ni1 89.85(5)
C1 S1 Pt1 104.3(2)
C8 S2 Pt1 103.3(2)
C15 S3 Pt1 104.5(2)
C22 S4 Pt1 103.3(2)
O1 Ni1 O3 175.51(16)
O1 Ni1 O2 88.26(17)
O3 Ni1 O2 91.73(16)
O1 Ni1 O4 90.39(17)
O3 Ni1 O4 89.17(16)
O2 Ni1 O4 174.08(16)
O1 Ni1 Cl1 92.07(13)
O3 Ni1 Cl1 92.40(12)
O2 Ni1 Cl1 94.26(12)
O4 Ni1 Cl1 91.55(12)
O1 Ni1 Pt1 87.88(12)
O3 Ni1 Pt1 87.63(11)
O2 Ni1 Pt1 86.95(12)
O4 Ni1 Pt1 87.24(12)
Cl1 Ni1 Pt1 178.79(4)
C1 O1 Ni1 126.1(4)
C8 O2 Ni1 127.8(4)
C15 O3 Ni1 126.7(4)
C22 O4 Ni1 127.8(4)
N1 P1 C35 110.3(3)
N1 P1 C41 114.3(3)
C35 P1 C41 108.0(3)
N1 P1 C29 109.5(3)
C35 P1 C29 105.7(3)
C41 P1 C29 108.8(3)
N1 P2 C59 115.8(3)
N1 P2 C53 109.5(3)
C59 P2 C53 107.9(3)
N1 P2 C47 110.0(3)
C59 P2 C47 106.4(3)
C53 P2 C47 106.9(3)
O1 C1 C2 117.4(6)
O1 C1 S1 124.9(5)
C2 C1 S1 117.7(5)
C3 C2 C7 118.0(7)
C3 C2 C1 123.4(8)
C7 C2 C1 118.6(6)
C2 C3 C4 120.5(10)
C2 C3 H3 119.7
C4 C3 H3 119.7
C5 C4 C3 120.1(10)
C5 C4 H4 120.0
C3 C4 H4 120.0
C6 C5 C4 119.8(9)
C6 C5 H5 120.1
C4 C5 H5 120.1
C5 C6 C7 120.9(10)
C5 C6 H6 119.5
C7 C6 H6 119.5
C6 C7 C2 120.8(8)
C6 C7 H7 119.6
C2 C7 H7 119.6
O2 C8 C9 117.9(6)
O2 C8 S2 124.4(5)
C9 C8 S2 117.6(5)
C14 C9 C10 118.2(7)
C14 C9 C8 118.2(6)
C10 C9 C8 123.6(7)
C9 C10 C11 119.6(9)
C9 C10 H10 120.2
C11 C10 H10 120.2
C12 C11 C10 121.2(9)
C12 C11 H11 119.4
C10 C11 H11 119.4
C11 C12 C13 119.1(9)
C11 C12 H12 120.5
C13 C12 H12 120.5
C12 C13 C14 121.1(10)
C12 C13 H13 119.4
C14 C13 H13 119.4
C9 C14 C13 120.8(8)
C9 C14 H14 119.6
C13 C14 H14 119.6
O3 C15 C16 119.1(5)
O3 C15 S3 124.1(5)
C16 C15 S3 116.8(4)
C21 C16 C17 116.9(6)
C21 C16 C15 118.9(6)
C17 C16 C15 124.2(6)
C18 C17 C16 121.4(8)
C18 C17 H17 119.3
C16 C17 H17 119.3
C19 C18 C17 120.0(8)
C19 C18 H18 120.0
C17 C18 H18 120.0
C20 C19 C18 119.7(8)
C20 C19 H19 120.1
C18 C19 H19 120.1
C19 C20 C21 121.3(9)
C19 C20 H20 119.4
C21 C20 H20 119.4
C20 C21 C16 120.6(7)
C20 C21 H21 119.7
C16 C21 H21 119.7
O4 C22 C23 118.5(6)
O4 C22 S4 124.9(5)
C23 C22 S4 116.6(5)
C24 C23 C28 119.0(8)
C24 C23 C22 123.4(8)
C28 C23 C22 117.5(6)
C23 C24 C25 121.0(11)
C23 C24 H24 119.5
C25 C24 H24 119.5
C26 C25 C24 121.7(11)
C26 C25 H25 119.1
C24 C25 H25 119.1
C25 C26 C27 118.8(9)
C25 C26 H26 120.6
C27 C26 H26 120.6
C26 C27 C28 119.5(10)
C26 C27 H27 120.2
C28 C27 H27 120.2
C23 C28 C27 119.8(8)
C23 C28 H28 120.1
C27 C28 H28 120.1
C30 C29 C34 119.8(6)
C30 C29 P1 118.1(4)
C34 C29 P1 122.0(5)
C29 C30 C31 119.2(6)
C29 C30 H30 120.4
C31 C30 H30 120.4
C32 C31 C30 121.0(7)
C32 C31 H31 119.5
C30 C31 H31 119.5
C31 C32 C33 119.9(6)
C31 C32 H32 120.1
C33 C32 H32 120.1
C32 C33 C34 119.7(6)
C32 C33 H33 120.2
C34 C33 H33 120.2
C33 C34 C29 120.4(6)
C33 C34 H34 119.8
C29 C34 H34 119.8
C40 C35 C36 118.3(5)
C40 C35 P1 120.7(4)
C36 C35 P1 121.1(4)
C35 C36 C37 120.6(6)
C35 C36 H36 119.7
C37 C36 H36 119.7
C38 C37 C36 120.9(6)
C38 C37 H37 119.5
C36 C37 H37 119.5
C37 C38 C39 119.3(6)
C37 C38 H38 120.4
C39 C38 H38 120.4
C38 C39 C40 121.0(7)
C38 C39 H39 119.5
C40 C39 H39 119.5
C35 C40 C39 119.9(6)
C35 C40 H40 120.1
C39 C40 H40 120.1
C46 C41 C42 118.0(6)
C46 C41 P1 120.4(5)
C42 C41 P1 121.5(5)
C41 C42 C43 120.1(7)
C41 C42 H42 120.0
C43 C42 H42 120.0
C44 C43 C42 120.7(8)
C44 C43 H43 119.6
C42 C43 H43 119.6
C43 C44 C45 119.6(8)
C43 C44 H44 120.2
C45 C44 H44 120.2
C46 C45 C44 120.5(8)
C46 C45 H45 119.7
C44 C45 H45 119.7
C45 C46 C41 121.1(7)
C45 C46 H46 119.4
C41 C46 H46 119.4
C48 C47 C52 119.5(6)
C48 C47 P2 118.9(5)
C52 C47 P2 121.5(5)
C47 C48 C49 119.6(7)
C47 C48 H48 120.2
C49 C48 H48 120.2
C50 C49 C48 119.5(8)
C50 C49 H49 120.2
C48 C49 H49 120.2
C51 C50 C49 120.8(7)
C51 C50 H50 119.6
C49 C50 H50 119.6
C50 C51 C52 120.3(7)
C50 C51 H51 119.8
C52 C51 H51 119.8
C51 C52 C47 120.1(7)
C51 C52 H52 120.0
C47 C52 H52 120.0
C58 C53 C54 118.4(6)
C58 C53 P2 121.4(5)
C54 C53 P2 120.2(5)
C53 C54 C55 121.3(7)
C53 C54 H54 119.3
C55 C54 H54 119.3
C56 C55 C54 119.9(8)
C56 C55 H55 120.1
C54 C55 H55 120.1
C57 C56 C55 119.6(7)
C57 C56 H56 120.2
C55 C56 H56 120.2
C56 C57 C58 120.9(8)
C56 C57 H57 119.6
C58 C57 H57 119.6
C53 C58 C57 119.9(6)
C53 C58 H58 120.1
C57 C58 H58 120.1
C64 C59 C60 119.1(7)
C64 C59 P2 119.7(6)
C60 C59 P2 121.2(6)
C61 C60 C59 119.7(9)
C61 C60 H60 120.1
C59 C60 H60 120.1
C62 C61 C60 121.5(10)
C62 C61 H61 119.2
C60 C61 H61 119.2
C63 C62 C61 118.8(10)
C63 C62 H62 120.6
C61 C62 H62 120.6
C62 C63 C64 120.9(10)
C62 C63 H63 119.6
C64 C63 H63 119.6
C59 C64 C63 120.0(8)
C59 C64 H64 120.0
C63 C64 H64 120.0
P2 N1 P1 146.7(4)
Cl3A C65A Cl2A 111.2(9)
Cl3A C65A H65A 109.4
Cl2A C65A H65A 109.4
Cl3A C65A H65B 109.4
Cl2A C65A H65B 109.4
H65A C65A H65B 108.0
Cl3B C65B Cl2B 111.8(9)
Cl3B C65B H65C 109.3
Cl2B C65B H65C 109.3
Cl3B C65B H65D 109.3
Cl2B C65B H65D 109.3
H65C C65B H65D 107.9

loop_
_geom_bond_atom_site_label_1
_geom_bond_atom_site_label_2
_geom_bond_distance
Pt1 S2 2.3192(19)
Pt1 S4 2.320(2)
Pt1 S3 2.323(2)
Pt1 S1 2.3285(19)
Pt1 Ni1 2.5940(7)
S1 C1 1.711(7)
S2 C8 1.715(7)
S3 C15 1.727(6)
S4 C22 1.718(7)
Ni1 O1 2.049(4)
Ni1 O3 2.058(4)
Ni1 O2 2.063(4)
Ni1 O4 2.066(4)
Ni1 Cl1 2.3252(15)
O1 C1 1.246(7)
O2 C8 1.257(7)
O3 C15 1.238(7)
O4 C22 1.238(7)
P1 N1 1.584(4)
P1 C35 1.792(5)
P1 C41 1.795(6)
P1 C29 1.798(6)
P2 N1 1.568(5)
P2 C59 1.796(7)
P2 C53 1.807(6)
P2 C47 1.808(6)
C1 C2 1.498(9)
C2 C3 1.376(10)
C2 C7 1.376(10)
C3 C4 1.390(13)
C3 H3 0.9300
C4 C5 1.354(15)
C4 H4 0.9300
C5 C6 1.352(13)
C5 H5 0.9300
C6 C7 1.368(10)
C6 H6 0.9300
C7 H7 0.9300
C8 C9 1.500(9)
C9 C14 1.365(10)
C9 C10 1.377(9)
C10 C11 1.390(13)
C10 H10 0.9300
C11 C12 1.341(15)
C11 H11 0.9300
C12 C13 1.348(13)
C12 H12 0.9300
C13 C14 1.369(11)
C13 H13 0.9300
C14 H14 0.9300
C15 C16 1.475(8)
C16 C21 1.387(9)
C16 C17 1.391(9)
C17 C18 1.372(10)
C17 H17 0.9300
C18 C19 1.359(12)
C18 H18 0.9300
C19 C20 1.349(12)
C19 H19 0.9300
C20 C21 1.372(10)
C20 H20 0.9300
C21 H21 0.9300
C22 C23 1.483(9)
C23 C24 1.366(10)
C23 C28 1.393(11)
C24 C25 1.376(14)
C24 H24 0.9300
C25 C26 1.364(16)
C25 H25 0.9300
C26 C27 1.397(15)
C26 H26 0.9300
C27 C28 1.417(10)
C27 H27 0.9300
C28 H28 0.9300
C29 C30 1.371(8)
C29 C34 1.381(8)
C30 C31 1.389(9)
C30 H30 0.9300
C31 C32 1.360(10)
C31 H31 0.9300
C32 C33 1.373(10)
C32 H32 0.9300
C33 C34 1.380(9)
C33 H33 0.9300
C34 H34 0.9300
C35 C40 1.374(8)
C35 C36 1.378(8)
C36 C37 1.396(9)
C36 H36 0.9300
C37 C38 1.332(9)
C37 H37 0.9300
C38 C39 1.371(9)
C38 H38 0.9300
C39 C40 1.391(9)
C39 H39 0.9300
C40 H40 0.9300
C41 C46 1.384(9)
C41 C42 1.388(9)
C42 C43 1.390(10)
C42 H42 0.9300
C43 C44 1.355(13)
C43 H43 0.9300
C44 C45 1.372(12)
C44 H44 0.9300
C45 C46 1.366(10)
C45 H45 0.9300
C46 H46 0.9300
C47 C48 1.379(9)
C47 C52 1.387(9)
C48 C49 1.393(9)
C48 H48 0.9300
C49 C50 1.369(11)
C49 H49 0.9300
C50 C51 1.357(11)
C50 H50 0.9300
C51 C52 1.368(10)
C51 H51 0.9300
C52 H52 0.9300
C53 C58 1.365(9)
C53 C54 1.371(9)
C54 C55 1.385(10)
C54 H54 0.9300
C55 C56 1.355(12)
C55 H55 0.9300
C56 C57 1.353(11)
C56 H56 0.9300
C57 C58 1.398(9)
C57 H57 0.9300
C58 H58 0.9300
C59 C64 1.368(10)
C59 C60 1.380(10)
C60 C61 1.379(13)
C60 H60 0.9300
C61 C62 1.360(15)
C61 H61 0.9300
C62 C63 1.358(15)
C62 H62 0.9300
C63 C64 1.394(12)
C63 H63 0.9300
C64 H64 0.9300
C65A Cl3A 1.722(9)
C65A Cl2A 1.725(9)
C65A H65A 0.9700
C65A H65B 0.9700
C65B Cl3B 1.724(9)
C65B Cl2B 1.724(9)
C65B H65C 0.9700
C65B H65D 0.9700
